data_7055511
loop_
_publ_author_name
'Klap\"otke, Thomas M.'
'Penger, Alexander'
'Pfl\"uger, Carolin'
'Stierstorfer, J\"org'

_publ_section_title
;
 Melt-cast materials: combining the advantages of highly nitrated azoles
 and open-chain nitramines
;
_journal_issue 7
_journal_name_full 'New J. Chem.'
_journal_page_first 6059
_journal_paper_doi 10.1039/C6NJ00202A
_journal_volume 40
_journal_year 2016
_chemical_formula_moiety 'C4 H7 N7 O4'
_chemical_formula_sum 'C4 H7 N7 O4'
_chemical_formula_weight 217.14
_chemical_melting_point 202
_chemical_name_common ANTAnap
_chemical_name_systematic
;
 1-(5-amino-3-nitro-1,2,4-triazol-1-yl)-2-nitrazapropane
;
_space_group_IT_number 2
_symmetry_cell_setting triclinic
_symmetry_space_group_name_Hall '-P 1'
_symmetry_space_group_name_H-M 'P -1'
_atom_sites_solution_hydrogens geom
_atom_sites_solution_primary direct
_atom_sites_solution_secondary difmap
_audit_creation_method SHELXL-97
_audit_update_record
;
2016-04-15 deposited with the CCDC.
2016-04-25 downloaded from the CCDC.
;
_cell_angle_alpha 72.876(11)
_cell_angle_beta 87.968(11)
_cell_angle_gamma 77.540(11)
_cell_formula_units_Z 2
_cell_length_a 6.3027(8)
_cell_length_b 6.8628(8)
_cell_length_c 10.6253(14)
_cell_measurement_reflns_used 1302
_cell_measurement_temperature 173(2)
_cell_measurement_theta_max 29.9990
_cell_measurement_theta_min 4.3204
_cell_volume 428.68(10)
_computing_cell_refinement
;
CrysAlisPro, Oxford Diffraction Ltd.,
Version 1.171.33.41 (release 06-05-2009 CrysAlis171 .NET)
(compiled May  6 2009,17:20:42)
;
_computing_data_collection
;
CrysAlisPro, Oxford Diffraction Ltd.,
Version 1.171.33.41 (release 06-05-2009 CrysAlis171 .NET)
(compiled May  6 2009,17:20:42)
;
_computing_data_reduction
;
CrysAlisPro, Oxford Diffraction Ltd.,
Version 1.171.33.41 (release 06-05-2009 CrysAlis171 .NET)
(compiled May  6 2009,17:20:42)
;
_computing_molecular_graphics
;
Diamond Version 3.2k (K. Brandenburg, Crystal Impact GbR, Berlin, 2014).
;
_computing_publication_material
;
Diamond Version 3.2k (K. Brandenburg, Crystal Impact GbR, Berlin, 2014).
;
_computing_structure_refinement 'SHELXL-97 (Sheldrick, 1997)'
_computing_structure_solution SIR-92
_diffrn_ambient_temperature 173(2)
_diffrn_detector_area_resol_mean 15.9809
_diffrn_measured_fraction_theta_full 0.994
_diffrn_measured_fraction_theta_max 0.994
_diffrn_measurement_device_type 'Xcalibur, Sapphire3'
_diffrn_measurement_method '\w scans'
_diffrn_radiation_monochromator graphite
_diffrn_radiation_source 'fine-focus sealed tube'
_diffrn_radiation_type MoK\a
_diffrn_radiation_wavelength 0.71073
_diffrn_reflns_av_R_equivalents 0.0319
_diffrn_reflns_av_sigmaI/netI 0.0359
_diffrn_reflns_limit_h_max 7
_diffrn_reflns_limit_h_min -7
_diffrn_reflns_limit_k_max 8
_diffrn_reflns_limit_k_min -8
_diffrn_reflns_limit_l_max 13
_diffrn_reflns_limit_l_min -13
_diffrn_reflns_number 4326
_diffrn_reflns_theta_full 25.99
_diffrn_reflns_theta_max 25.99
_diffrn_reflns_theta_min 4.33
_exptl_absorpt_coefficient_mu 0.148
_exptl_absorpt_correction_T_max 1.00000
_exptl_absorpt_correction_T_min 0.82687
_exptl_absorpt_correction_type multi-scan
_exptl_absorpt_process_details
;
CrysAlisPro, Agilent Technologies,
Version 1.171.35.11 (release 16-05-2011 CrysAlis171 .NET)
(compiled May 16 2011,17:55:39)
Empirical absorption correction using spherical harmonics,
 implemented in SCALE3 ABSPACK scaling algorithm.
;
_exptl_crystal_colour colourless
_exptl_crystal_density_diffrn 1.682
_exptl_crystal_density_method 'not measured'
_exptl_crystal_description plate
_exptl_crystal_F_000 224
_exptl_crystal_size_max 0.58
_exptl_crystal_size_mid 0.48
_exptl_crystal_size_min 0.05
_refine_diff_density_max 0.193
_refine_diff_density_min -0.279
_refine_diff_density_rms 0.050
_refine_ls_extinction_method none
_refine_ls_goodness_of_fit_ref 1.073
_refine_ls_hydrogen_treatment mixed
_refine_ls_matrix_type full
_refine_ls_number_parameters 164
_refine_ls_number_reflns 1671
_refine_ls_number_restraints 0
_refine_ls_restrained_S_all 1.073
_refine_ls_R_factor_all 0.0466
_refine_ls_R_factor_gt 0.0332
_refine_ls_shift/su_max 0.000
_refine_ls_shift/su_mean 0.000
_refine_ls_structure_factor_coef Fsqd
_refine_ls_weighting_details 'calc w=1/[\s^2^(Fo^2^)+(0.0347P)^2^+0.0735P] where P=(Fo^2^+2Fc^2^)/3'
_refine_ls_weighting_scheme calc
_refine_ls_wR_factor_gt 0.0755
_refine_ls_wR_factor_ref 0.0839
_reflns_number_gt 1330
_reflns_number_total 1671
_reflns_threshold_expression >2\s(I)
_cod_data_source_file c6nj00202a2.cif
_cod_data_source_block gx534
_cod_depositor_comments 'Adding full bibliography for 7055507--7055518.cif.'
_cod_database_code 7055511

loop_
_symmetry_equiv_pos_as_xyz
'x, y, z'
'-x, -y, -z'

loop_
_atom_site_label
_atom_site_type_symbol
_atom_site_fract_x
_atom_site_fract_y
_atom_site_fract_z
_atom_site_U_iso_or_equiv
_atom_site_adp_type
_atom_site_occupancy
_atom_site_symmetry_multiplicity
_atom_site_calc_flag
O4 O -0.06852(18) 0.74997(17) 0.10436(11) 0.0285(3) Uani 1 1 d
O2 O 0.71294(19) -0.1361(2) 0.34351(12) 0.0349(3) Uani 1 1 d
O3 O -0.26376(18) 0.52881(18) 0.20720(11) 0.0296(3) Uani 1 1 d
O1 O 0.6253(2) -0.2516(2) 0.54840(11) 0.0417(4) Uani 1 1 d
N1 N 0.2721(2) 0.43425(19) 0.09879(12) 0.0210(3) Uani 1 1 d
N2 N 0.0762(2) 0.2085(2) 0.22544(12) 0.0216(3) Uani 1 1 d
N5 N 0.5864(2) 0.1830(3) 0.07544(15) 0.0275(3) Uani 1 1 d
N6 N -0.0947(2) 0.5714(2) 0.15873(12) 0.0223(3) Uani 1 1 d
N4 N 0.3858(2) -0.2014(2) 0.38933(12) 0.0243(3) Uani 1 1 d
N3 N 0.2769(2) 0.10298(19) 0.20077(12) 0.0206(3) Uani 1 1 d
N7 N 0.5843(2) -0.1951(2) 0.42909(13) 0.0272(3) Uani 1 1 d
C3 C 0.3924(2) 0.2390(2) 0.12448(14) 0.0208(3) Uani 1 1 d
C2 C 0.3326(3) -0.1238(2) 0.24951(15) 0.0228(4) Uani 1 1 d
C4 C 0.0893(2) 0.3998(2) 0.16264(14) 0.0197(3) Uani 1 1 d
C1 C 0.2222(3) -0.2390(4) 0.4892(2) 0.0359(5) Uani 1 1 d
H2A H 0.203(3) -0.177(2) 0.2369(15) 0.021(4) Uiso 1 1 d
H2B H 0.454(3) -0.172(2) 0.2005(16) 0.023(4) Uiso 1 1 d
H5A H 0.671(3) 0.072(3) 0.1181(19) 0.035(5) Uiso 1 1 d
H5B H 0.647(3) 0.282(3) 0.0316(19) 0.040(6) Uiso 1 1 d
H1A H 0.093(4) -0.223(4) 0.445(2) 0.067(7) Uiso 1 1 d
H1B H 0.266(4) -0.368(5) 0.552(3) 0.079(8) Uiso 1 1 d
H1C H 0.197(4) -0.134(4) 0.535(2) 0.073(8) Uiso 1 1 d

loop_
_atom_site_aniso_label
_atom_site_aniso_U_11
_atom_site_aniso_U_22
_atom_site_aniso_U_33
_atom_site_aniso_U_23
_atom_site_aniso_U_13
_atom_site_aniso_U_12
O4 0.0316(7) 0.0195(6) 0.0336(6) -0.0073(5) 0.0009(5) -0.0042(5)
O2 0.0253(7) 0.0461(8) 0.0366(7) -0.0147(6) 0.0031(5) -0.0114(6)
O3 0.0223(6) 0.0315(7) 0.0332(6) -0.0092(5) 0.0073(5) -0.0032(5)
O1 0.0441(8) 0.0507(9) 0.0266(7) -0.0099(6) -0.0110(5) -0.0028(6)
N1 0.0208(7) 0.0191(7) 0.0219(6) -0.0049(5) 0.0013(5) -0.0036(5)
N2 0.0187(7) 0.0225(7) 0.0218(6) -0.0062(6) 0.0010(5) -0.0012(5)
N5 0.0208(8) 0.0226(8) 0.0350(8) -0.0043(7) 0.0071(6) -0.0027(6)
N6 0.0241(7) 0.0223(7) 0.0205(6) -0.0079(6) 0.0003(5) -0.0029(6)
N4 0.0221(7) 0.0238(7) 0.0236(7) -0.0023(6) -0.0023(5) -0.0041(6)
N3 0.0169(7) 0.0197(7) 0.0228(7) -0.0044(5) 0.0021(5) -0.0017(5)
N7 0.0267(8) 0.0251(8) 0.0290(7) -0.0093(6) -0.0046(6) -0.0008(6)
C3 0.0200(8) 0.0221(8) 0.0194(7) -0.0043(6) -0.0002(6) -0.0050(6)
C2 0.0239(9) 0.0182(8) 0.0256(8) -0.0060(7) -0.0022(7) -0.0034(6)
C4 0.0191(8) 0.0203(8) 0.0189(7) -0.0064(6) -0.0006(6) -0.0017(6)
C1 0.0339(11) 0.0358(11) 0.0326(10) -0.0032(9) 0.0072(8) -0.0067(9)

loop_
_atom_type_symbol
_atom_type_description
_atom_type_scat_dispersion_real
_atom_type_scat_dispersion_imag
_atom_type_scat_source
C C 0.0033 0.0016 'International Tables Vol C Tables 4.2.6.8 and 6.1.1.4'
H H 0.0000 0.0000 'International Tables Vol C Tables 4.2.6.8 and 6.1.1.4'
N N 0.0061 0.0033 'International Tables Vol C Tables 4.2.6.8 and 6.1.1.4'
O O 0.0106 0.0060 'International Tables Vol C Tables 4.2.6.8 and 6.1.1.4'

loop_
_geom_angle_atom_site_label_1
_geom_angle_atom_site_label_2
_geom_angle_atom_site_label_3
_geom_angle
C3 N1 C4 101.37(12)
C4 N2 N3 100.17(11)
C3 N5 H5A 118.7(13)
C3 N5 H5B 116.9(13)
H5A N5 H5B 115.8(19)
O3 N6 O4 124.87(13)
O3 N6 C4 118.01(13)
O4 N6 C4 117.11(12)
N7 N4 C2 117.68(13)
N7 N4 C1 117.82(14)
C2 N4 C1 122.90(14)
C3 N3 N2 110.47(12)
C3 N3 C2 129.88(13)
N2 N3 C2 119.58(12)
O1 N7 O2 124.61(14)
O1 N7 N4 117.58(14)
O2 N7 N4 117.80(13)
N5 C3 N1 126.02(14)
N5 C3 N3 124.75(15)
N1 C3 N3 109.03(13)
N4 C2 N3 113.08(13)
N4 C2 H2A 105.9(9)
N3 C2 H2A 108.0(9)
N4 C2 H2B 110.2(10)
N3 C2 H2B 107.7(9)
H2A C2 H2B 112.0(13)
N2 C4 N1 118.96(13)
N2 C4 N6 120.03(13)
N1 C4 N6 120.98(13)
N4 C1 H1A 107.0(14)
N4 C1 H1B 111.3(16)
H1A C1 H1B 114(2)
N4 C1 H1C 111.1(14)
H1A C1 H1C 106(2)
H1B C1 H1C 107(2)

loop_
_geom_bond_atom_site_label_1
_geom_bond_atom_site_label_2
_geom_bond_distance
O4 N6 1.2354(16)
O2 N7 1.2332(17)
O3 N6 1.2220(16)
O1 N7 1.2308(17)
N1 C3 1.344(2)
N1 C4 1.3458(19)
N2 C4 1.3049(19)
N2 N3 1.3732(17)
N5 C3 1.336(2)
N5 H5A 0.84(2)
N5 H5B 0.86(2)
N6 C4 1.455(2)
N4 N7 1.3482(19)
N4 C2 1.448(2)
N4 C1 1.460(2)
N3 C3 1.3651(19)
N3 C2 1.4550(19)
C2 H2A 0.995(16)
C2 H2B 0.964(17)
C1 H1A 0.93(3)
C1 H1B 0.93(3)
C1 H1C 0.97(3)

loop_
_geom_torsion_atom_site_label_1
_geom_torsion_atom_site_label_2
_geom_torsion_atom_site_label_3
_geom_torsion_atom_site_label_4
_geom_torsion
C4 N2 N3 C3 -0.58(15)
C4 N2 N3 C2 -177.64(13)
C2 N4 N7 O1 176.52(14)
C1 N4 N7 O1 10.5(2)
C2 N4 N7 O2 -4.5(2)
C1 N4 N7 O2 -170.52(15)
C4 N1 C3 N5 174.88(16)
C4 N1 C3 N3 -0.20(15)
N2 N3 C3 N5 -174.63(14)
C2 N3 C3 N5 2.0(2)
N2 N3 C3 N1 0.52(16)
C2 N3 C3 N1 177.19(14)
N7 N4 C2 N3 -77.63(17)
C1 N4 C2 N3 87.62(19)
C3 N3 C2 N4 107.22(18)
N2 N3 C2 N4 -76.38(17)
N3 N2 C4 N1 0.50(17)
N3 N2 C4 N6 178.49(12)
C3 N1 C4 N2 -0.21(17)
C3 N1 C4 N6 -178.18(13)
O3 N6 C4 N2 -5.2(2)
O4 N6 C4 N2 175.94(13)
O3 N6 C4 N1 172.75(13)
O4 N6 C4 N1 -6.1(2)
